data_4116461
loop_
_publ_author_name
'Stephen F. Martin'
'Kenneth J. Barr'
'Dudley W. Smith'
'Scott K. Bur'

_publ_section_title
;
 Applications of Vinylogous Mannich Reactions. Concise Enantiospecific
 Total Syntheses of (+)-Croomine
;
_journal_name_full 'Journal of the American Chemical Society'
_journal_page_first 6990
_journal_page_last 6997
_journal_paper_doi 10.1021/ja990077r
_journal_volume 121
_journal_year 1999
_chemical_formula_sum 'C17 H19 N O4'
_chemical_formula_weight 301.33
_chemical_name_systematic
; 
 ? 
;
_space_group_IT_number 4
_symmetry_cell_setting monoclinic
_symmetry_space_group_name_Hall 'P 2yb'
_symmetry_space_group_name_H-M 'P 1 21 1'
_atom_sites_solution_hydrogens geom
_atom_sites_solution_primary direct
_atom_sites_solution_secondary difmap
_audit_creation_method SHELXL
_cell_angle_alpha 90.00
_cell_angle_beta 101.502(6)
_cell_angle_gamma 90.00
_cell_formula_units_Z 2
_cell_length_a 6.3400(5)
_cell_length_b 12.796(1)
_cell_length_c 9.4006(6)
_cell_measurement_temperature 193(2)
_cell_volume 747.32(10)
_computing_structure_refinement 'SHELXL-93 (Sheldrick, 1993)'
_computing_structure_solution 'SHELXS-86 (Sheldrick, 1990)'
_diffrn_ambient_temperature 193(2)
_diffrn_radiation_monochromator graphite
_diffrn_radiation_source 'normal-focus sealed tube'
_diffrn_radiation_type MoK\a
_diffrn_radiation_wavelength 0.71073
_diffrn_reflns_av_R_equivalents 0.0289
_diffrn_reflns_av_sigmaI/netI 0.0347
_diffrn_reflns_limit_h_max 9
_diffrn_reflns_limit_h_min -9
_diffrn_reflns_limit_k_max 19
_diffrn_reflns_limit_k_min -1
_diffrn_reflns_limit_l_max 14
_diffrn_reflns_limit_l_min -14
_diffrn_reflns_number 5843
_diffrn_reflns_theta_max 32.50
_diffrn_reflns_theta_min 2.21
_exptl_absorpt_coefficient_mu 0.096
_exptl_crystal_density_diffrn 1.339
_exptl_crystal_F_000 320
_refine_diff_density_max 0.248
_refine_diff_density_min -0.169
_refine_diff_density_rms 0.041
_refine_ls_abs_structure_details 'Flack H D (1983), Acta Cryst. A39, 876-881'
_refine_ls_abs_structure_Flack 0.43(97)
_refine_ls_extinction_coef 0.1178(89)
_refine_ls_extinction_expression Fc^*^=kFc[1+0.001xFc^2^\l^3^/sin(2\q)]^-1/4^
_refine_ls_extinction_method SHELXL
_refine_ls_goodness_of_fit_all 1.047
_refine_ls_goodness_of_fit_obs 1.067
_refine_ls_matrix_type full
_refine_ls_number_parameters 273
_refine_ls_number_reflns 3025
_refine_ls_number_restraints 1
_refine_ls_restrained_S_all 1.047
_refine_ls_restrained_S_obs 1.067
_refine_ls_R_factor_all 0.0512
_refine_ls_R_factor_obs 0.0399
_refine_ls_shift/esd_max 0.004
_refine_ls_shift/esd_mean 0.001
_refine_ls_structure_factor_coef Fsqd
_refine_ls_weighting_details 'w=1/[\s^2^(Fo^2^)+(0.0566P)^2^+0.0567P] where P=(Fo^2^+2Fc^2^)/3'
_refine_ls_weighting_scheme calc
_refine_ls_wR_factor_all 0.1047
_refine_ls_wR_factor_obs 0.0978
_reflns_number_observed 2584
_reflns_number_total 3025
_reflns_observed_criterion >2sigma(I)
_cod_data_source_file ja990077r_6.cif
_cod_data_source_block 11e
_cod_depositor_comments
;
The following automatic conversions were performed:

'_refine_ls_weighting_scheme' value 'calc
w=1/[\s^2^(Fo^2^)+(0.0566P)^2^+0.0567P] where P=(Fo^2^+2Fc^2^)/3' was
changed to 'calc'. New tag '_refine_ls_weighting_details' was
created. The value of the new tag was set to
'w=1/[\s^2^(Fo^2^)+(0.0566P)^2^+0.0567P] where P=(Fo^2^+2Fc^2^)/3'.

Automatic conversion script
Id: cif_fix_values 3143 2015-03-26 13:38:13Z robertas 
;
_cod_database_code 4116461

loop_
_symmetry_equiv_pos_as_xyz
'x, y, z'
'-x, y+1/2, -z'

loop_
_atom_site_aniso_label
_atom_site_aniso_U_11
_atom_site_aniso_U_22
_atom_site_aniso_U_33
_atom_site_aniso_U_23
_atom_site_aniso_U_13
_atom_site_aniso_U_12
O1 0.0284(5) 0.0234(6) 0.0288(5) 0.0057(5) 0.0037(4) -0.0018(5)
C2 0.0252(7) 0.0222(7) 0.0393(8) -0.0005(7) 0.0099(6) 0.0009(6)
C3 0.0248(7) 0.0244(8) 0.0376(8) -0.0072(7) 0.0040(6) -0.0010(6)
C4 0.0298(7) 0.0227(7) 0.0272(7) -0.0027(6) 0.0051(6) 0.0036(6)
C5 0.0219(6) 0.0210(7) 0.0260(7) 0.0031(6) 0.0045(5) 0.0003(6)
C6 0.0187(6) 0.0202(7) 0.0264(6) 0.0017(6) 0.0022(5) -0.0003(5)
N7 0.0211(5) 0.0243(6) 0.0276(6) 0.0001(5) 0.0033(5) 0.0040(5)
C8 0.0319(8) 0.0412(10) 0.0329(8) -0.0033(8) 0.0112(6) 0.0018(8)
C9 0.044(2) 0.062(3) 0.031(2) -0.011(2) 0.0052(14) -0.007(2)
C9' 0.033(2) 0.023(2) 0.025(2) -0.0067(15) 0.0027(13) -0.003(2)
C10 0.0254(7) 0.0295(9) 0.0330(8) -0.0045(7) -0.0016(6) -0.0029(7)
O11 0.0454(8) 0.0342(8) 0.0519(8) 0.0060(7) 0.0213(7) -0.0076(7)
C12 0.0242(7) 0.0256(8) 0.0512(11) 0.0027(8) 0.0106(7) 0.0039(7)
C13 0.0243(6) 0.0169(6) 0.0363(8) 0.0028(6) 0.0004(6) -0.0017(6)
O14 0.0264(6) 0.0326(7) 0.0561(8) 0.0106(7) 0.0049(6) 0.0068(6)
O15 0.0296(5) 0.0336(7) 0.0288(6) 0.0028(5) -0.0037(4) 0.0007(5)
C16 0.0440(10) 0.0300(9) 0.0334(8) 0.0068(8) -0.0105(7) -0.0041(8)
C17 0.0327(8) 0.0292(8) 0.0229(6) 0.0040(6) 0.0006(6) 0.0011(7)
C18 0.0396(9) 0.0401(11) 0.0427(10) -0.0022(9) 0.0050(8) -0.0062(9)
C19 0.066(2) 0.0446(13) 0.061(2) -0.0049(13) -0.0006(13) -0.0188(13)
C22 0.0524(12) 0.065(2) 0.0300(9) 0.0092(10) 0.0130(9) 0.0186(13)
C21 0.113(3) 0.063(2) 0.0283(10) -0.0020(11) 0.0133(12) 0.045(2)
C20 0.104(2) 0.0363(12) 0.0432(13) -0.0062(11) -0.0115(14) -0.003(2)

loop_
_atom_site_label
_atom_site_type_symbol
_atom_site_fract_x
_atom_site_fract_y
_atom_site_fract_z
_atom_site_U_iso_or_equiv
_atom_site_thermal_displace_type
_atom_site_occupancy
_atom_site_calc_flag
_atom_site_refinement_flags
_atom_site_disorder_group
O1 O 0.5774(2) 0.04121(10) 0.73148(14) 0.0272(2) Uani 1 d . .
C2 C 0.4106(3) -0.02581(15) 0.6860(2) 0.0284(3) Uani 1 d . .
C3 C 0.3466(3) -0.01819(15) 0.5278(2) 0.0292(3) Uani 1 d . .
C4 C 0.4719(3) 0.05200(14) 0.4820(2) 0.0267(3) Uani 1 d . .
C5 C 0.6306(2) 0.09607(13) 0.6074(2) 0.0230(3) Uani 1 d . .
C6 C 0.6049(2) 0.21458(13) 0.6298(2) 0.0221(3) Uani 1 d . .
N7 N 0.3811(2) 0.24319(12) 0.63240(15) 0.0245(3) Uani 1 d . .
C8 C 0.3527(3) 0.2692(2) 0.7790(2) 0.0347(4) Uani 1 d . .
C9 C 0.5699(7) 0.2571(5) 0.8746(4) 0.0462(10) Uani 0.54 d P 1
H9A H 0.5730(7) 0.1899(5) 0.9203(4) 0.055 Uiso 0.54 d PR 1
C9' C 0.5708(7) 0.3178(4) 0.8429(4) 0.0274(7) Uani 0.46 d P 2
H9'A H 0.5744(7) 0.3901(4) 0.8164(4) 0.033 Uiso 0.46 d PR 2
C10 C 0.7304(3) 0.2543(2) 0.7772(2) 0.0304(4) Uani 1 d . .
O11 O 0.3414(3) -0.08012(14) 0.7713(2) 0.0422(4) Uani 1 d . .
C12 C 0.8627(3) 0.0700(2) 0.5982(3) 0.0333(4) Uani 1 d . .
C13 C 0.2344(3) 0.27718(14) 0.5170(2) 0.0266(3) Uani 1 d . .
O14 O 0.0574(2) 0.31019(13) 0.5245(2) 0.0388(3) Uani 1 d . .
O15 O 0.3096(2) 0.26976(12) 0.39309(13) 0.0320(3) Uani 1 d . .
C16 C 0.1569(4) 0.2936(2) 0.2586(2) 0.0383(4) Uani 1 d . .
C17 C 0.0756(3) 0.1937(2) 0.1852(2) 0.0290(3) Uani 1 d . .
C18 C -0.1228(3) 0.1547(2) 0.2001(2) 0.0412(5) Uani 1 d . .
C19 C -0.1980(5) 0.0607(2) 0.1372(3) 0.0589(7) Uani 1 d . .
C22 C 0.1955(4) 0.1387(3) 0.1030(2) 0.0484(6) Uani 1 d . .
H3 H 0.2232(44) -0.0631(26) 0.4811(29) 0.043(7) Uiso 1 d . .
H4 H 0.4638(43) 0.0716(27) 0.3868(31) 0.045(7) Uiso 1 d . .
H6 H 0.6577(35) 0.2473(21) 0.5515(25) 0.029(6) Uiso 1 d . .
H8A H 0.2795(68) 0.2119(43) 0.8160(46) 0.091(13) Uiso 1 d . .
H8B H 0.2438(55) 0.3196(33) 0.7800(34) 0.060(9) Uiso 1 d . .
H10A H 0.8071(51) 0.1949(33) 0.8252(36) 0.063(9) Uiso 1 d . .
H10B H 0.8432(53) 0.3016(34) 0.7753(35) 0.062(9) Uiso 1 d . .
H12A H 0.9063(42) 0.1123(28) 0.5192(30) 0.047(7) Uiso 1 d . .
H12B H 0.9640(40) 0.0880(24) 0.6832(28) 0.037(6) Uiso 1 d . .
H12C H 0.8777(43) -0.0113(27) 0.5823(29) 0.043(7) Uiso 1 d . .
H16A H 0.0328(48) 0.3348(28) 0.2820(30) 0.049(8) Uiso 1 d . .
H16B H 0.2514(55) 0.3335(37) 0.1974(37) 0.074(11) Uiso 1 d . .
H18 H -0.2079(53) 0.1958(33) 0.2596(35) 0.068(10) Uiso 1 d . .
H19 H -0.3638(81) 0.0325(49) 0.1420(50) 0.125(19) Uiso 1 d . .
H22 H 0.3199(47) 0.1645(30) 0.0928(30) 0.050(8) Uiso 1 d . .
H9 H 0.6019(39) 0.3104(24) 0.9530(28) 0.036(6) Uiso 1 d . .
C21 C 0.1163(7) 0.0429(3) 0.0380(3) 0.0681(10) Uani 1 d . .
H21 H 0.1990(7) 0.0043(3) -0.0192(3) 0.082 Uiso 1 d R .
C20 C -0.0796(6) 0.0058(2) 0.0581(3) 0.0649(9) Uani 1 d . .
H20 H -0.1338(6) -0.0594(2) 0.0150(3) 0.078 Uiso 1 d R .

loop_
_atom_type_symbol
_atom_type_description
_atom_type_scat_dispersion_real
_atom_type_scat_dispersion_imag
_atom_type_scat_source
C C 0.0033 0.0016 'International Tables Vol C Tables 4.2.6.8 and 6.1.1.4'
H H 0.0000 0.0000 'International Tables Vol C Tables 4.2.6.8 and 6.1.1.4'
N N 0.0061 0.0033 'International Tables Vol C Tables 4.2.6.8 and 6.1.1.4'
O O 0.0106 0.0060 'International Tables Vol C Tables 4.2.6.8 and 6.1.1.4'

loop_
_geom_angle_atom_site_label_1
_geom_angle_atom_site_label_2
_geom_angle_atom_site_label_3
_geom_angle
C2 O1 C5 109.95(13)
O11 C2 O1 121.0(2)
O11 C2 C3 130.5(2)
O1 C2 C3 108.5(2)
C4 C3 C2 108.2(2)
C4 C3 H3 135.6(16)
C2 C3 H3 116.2(16)
C3 C4 C5 110.6(2)
C3 C4 H4 125.4(19)
C5 C4 H4 124.1(19)
O1 C5 C4 102.83(13)
O1 C5 C12 108.62(14)
C4 C5 C12 112.07(15)
O1 C5 C6 108.47(13)
C4 C5 C6 113.82(14)
C12 C5 C6 110.57(14)
N7 C6 C10 103.30(13)
N7 C6 C5 112.04(13)
C10 C6 C5 113.37(14)
N7 C6 H6 112.8(14)
C10 C6 H6 110.4(14)
C5 C6 H6 105.1(16)
C13 N7 C8 119.25(15)
C13 N7 C6 125.33(14)
C8 N7 C6 111.87(13)
N7 C8 C9 105.8(2)
N7 C8 C9' 101.1(2)
N7 C8 H8A 109.0(27)
C9 C8 H8A 99.0(26)
C9' C8 H8A 128.9(26)
N7 C8 H8B 113.0(19)
C9 C8 H8B 130.6(21)
C9' C8 H8B 108.9(22)
H8A C8 H8B 96.2(30)
C8 C9 C10 106.9(3)
C8 C9 H9A 107.2(3)
C10 C9 H9A 107.2(3)
C8 C9 H9 113.7(16)
C10 C9 H9 114.0(15)
H9A C9 H9 107.4(16)
C10 C9' C8 104.2(3)
C10 C9' H9'A 110.9(2)
C8 C9' H9'A 110.9(2)
C10 C9' H9 110.7(16)
C8 C9' H9 109.9(15)
H9'A C9' H9 110.1(18)
C9 C10 C6 105.4(2)
C9' C10 C6 106.0(2)
C9 C10 H10A 94.3(18)
C9' C10 H10A 123.1(18)
C6 C10 H10A 106.4(22)
C9 C10 H10B 127.4(22)
C9' C10 H10B 103.5(23)
C6 C10 H10B 117.0(20)
H10A C10 H10B 101.6(28)
C5 C12 H12A 109.6(16)
C5 C12 H12B 113.4(15)
H12A C12 H12B 104.6(23)
C5 C12 H12C 109.7(15)
H12A C12 H12C 112.4(23)
H12B C12 H12C 107.0(24)
O14 C13 O15 124.4(2)
O14 C13 N7 124.1(2)
O15 C13 N7 111.44(14)
C13 O15 C16 116.43(15)
O15 C16 C17 109.1(2)
O15 C16 H16A 109.4(16)
C17 C16 H16A 109.6(19)
O15 C16 H16B 103.0(20)
C17 C16 H16B 110.3(23)
H16A C16 H16B 115.1(29)
C22 C17 C18 119.1(2)
C22 C17 C16 121.1(2)
C18 C17 C16 119.8(2)
C19 C18 C17 120.8(2)
C19 C18 H18 121.2(22)
C17 C18 H18 118.0(22)
C20 C19 C18 120.3(3)
C20 C19 H19 118.8(29)
C18 C19 H19 120.6(30)
C17 C22 C21 119.7(3)
C17 C22 H22 118.5(23)
C21 C22 H22 121.9(23)
C20 C21 C22 119.4(3)
C20 C21 H21 120.5(2)
C22 C21 H21 120.1(2)
C19 C20 C21 120.7(3)
C19 C20 H20 119.5(2)
C21 C20 H20 119.9(2)

loop_
_geom_bond_atom_site_label_1
_geom_bond_atom_site_label_2
_geom_bond_distance
O1 C2 1.363(2)
O1 C5 1.457(2)
C2 O11 1.208(2)
C2 C3 1.465(3)
C3 C4 1.326(3)
C3 H3 1.00(3)
C4 C5 1.499(2)
C4 H4 0.92(3)
C5 C12 1.528(2)
C5 C6 1.544(2)
C6 N7 1.470(2)
C6 C10 1.540(2)
C6 H6 0.96(2)
N7 C13 1.352(2)
N7 C8 1.463(2)
C8 C9 1.495(5)
C8 C9' 1.526(4)
C8 H8A 0.97(5)
C8 H8B 0.95(4)
C9 C10 1.498(5)
C9 H9A 0.96
C9 H9 1.00(3)
C9' C10 1.521(5)
C9' H9'A 0.96
C9' H9 1.02(3)
C10 H10A 0.96(4)
C10 H10B 0.94(4)
C12 H12A 1.00(3)
C12 H12B 0.95(3)
C12 H12C 1.06(3)
C13 O14 1.214(2)
C13 O15 1.347(2)
O15 C16 1.463(2)
C16 C17 1.495(3)
C16 H16A 1.01(3)
C16 H16B 1.04(4)
C17 C22 1.380(3)
C17 C18 1.386(3)
C18 C19 1.383(4)
C18 H18 1.00(3)
C19 C20 1.354(5)
C19 H19 1.12(5)
C22 C21 1.416(5)
C22 H22 0.88(3)
C21 C20 1.378(5)
C21 H21 0.96
C20 H20 0.96

loop_
_geom_torsion_atom_site_label_1
_geom_torsion_atom_site_label_2
_geom_torsion_atom_site_label_3
_geom_torsion_atom_site_label_4
_geom_torsion
C5 O1 C2 O11 179.3(2)
C5 O1 C2 C3 0.3(2)
O11 C2 C3 C4 -179.3(2)
O1 C2 C3 C4 -0.4(2)
C2 C3 C4 C5 0.3(2)
C2 O1 C5 C4 -0.1(2)
C2 O1 C5 C12 -119.0(2)
C2 O1 C5 C6 120.78(14)
C3 C4 C5 O1 -0.2(2)
C3 C4 C5 C12 116.3(2)
C3 C4 C5 C6 -117.3(2)
O1 C5 C6 N7 -63.6(2)
C4 C5 C6 N7 50.1(2)
C12 C5 C6 N7 177.35(14)
O1 C5 C6 C10 52.8(2)
C4 C5 C6 C10 166.59(14)
C12 C5 C6 C10 -66.2(2)
C10 C6 N7 C13 142.8(2)
C5 C6 N7 C13 -94.9(2)
C10 C6 N7 C8 -15.6(2)
C5 C6 N7 C8 106.7(2)
C13 N7 C8 C9 -159.5(3)
C6 N7 C8 C9 0.3(3)
C13 N7 C8 C9' -127.0(2)
C6 N7 C8 C9' 32.9(3)
N7 C8 C9 C10 15.8(5)
C9' C8 C9 C10 -69.9(5)
N7 C8 C9' C10 -36.2(3)
C9 C8 C9' C10 65.9(4)
C8 C9 C10 C9' 70.2(5)
C8 C9 C10 C6 -25.4(5)
C8 C9' C10 C9 -65.5(4)
C8 C9' C10 C6 28.1(3)
N7 C6 C10 C9 24.7(3)
C5 C6 C10 C9 -96.8(3)
N7 C6 C10 C9' -8.5(3)
C5 C6 C10 C9' -130.0(2)
C8 N7 C13 O14 -15.4(3)
C6 N7 C13 O14 -172.3(2)
C8 N7 C13 O15 164.6(2)
C6 N7 C13 O15 7.7(2)
O14 C13 O15 C16 -6.4(3)
N7 C13 O15 C16 173.6(2)
C13 O15 C16 C17 -101.2(2)
O15 C16 C17 C22 -80.3(2)
O15 C16 C17 C18 99.3(2)
C22 C17 C18 C19 1.8(3)
C16 C17 C18 C19 -177.8(2)
C17 C18 C19 C20 -0.9(4)
C18 C17 C22 C21 -1.2(3)
C16 C17 C22 C21 178.4(2)
C17 C22 C21 C20 -0.2(3)
C18 C19 C20 C21 -0.5(4)
C22 C21 C20 C19 1.0(4)
